data_2101906
loop_
_publ_author_name
'Harris, P.'
'Birkedal, H.'
'Larsen, S.'
'G\"udel, H. U.'

_publ_section_title
;
 A New Study of the Acid Rhodo Complex Salt
 [(NH~3~)~5~CrOHCr(NH~3~)~5~]Cl~5~.H~2~O Shows That the Crystals are
 Orthorhombic
;
_journal_issue 5
_journal_name_full 'Acta Crystallographica Section B'
_journal_page_first 795
_journal_page_last 802
_journal_paper_doi 10.1107/S0108768197007829
_journal_volume 53
_journal_year 1997
_chemical_formula_moiety '[(N H3 )5 Cr O H Cr (N H3 )5 ]Cl5 , H2 O'
_chemical_formula_sum 'Cl5 Cr2 H33 N10 O2'
_chemical_formula_weight 973.23
_chemical_name_systematic
;
 ?
;
_space_group_IT_number 19
_symmetry_cell_setting orthorhombic
_symmetry_space_group_name_Hall 'P 2ac 2ab'
_symmetry_space_group_name_H-M 'P 21 21 21'
_audit_creation_method SHELXL
_cell_angle_alpha 90.00
_cell_angle_beta 90.00
_cell_angle_gamma 90.00
_cell_formula_units_Z 8
_cell_length_a 16.155(3)
_cell_length_b 16.154(3)
_cell_length_c 14.750(7)
_cell_measurement_reflns_used 18
_cell_measurement_temperature 122.0(5)
_cell_measurement_theta_max 22.59
_cell_measurement_theta_min 19.02
_cell_volume 3849(2)
_computing_cell_refinement 'CAD-4 Software (Enraf-Nonius, 1989)'
_computing_data_collection 'CAD-4 Software (Enraf-Nonius, 1989)'
_computing_data_reduction 'DREADD (Blessing, 1987)'
_computing_molecular_graphics 'OrtepII (Johnson, 1976)'
_computing_publication_material
;
SHELXL-93 (Sheldrick, 1993) and PLATON (Spek, 1990)
;
_computing_structure_refinement 'SHELXL-93 (Sheldrick, 1993)'
_diffrn_ambient_temperature 122.0(5)
_diffrn_measurement_device 'Enraf Nonius CAD4'
_diffrn_measurement_method \w-2\q
_diffrn_radiation_monochromator graphite
_diffrn_radiation_source 'fine-focus sealed tube'
_diffrn_radiation_type MoK\a
_diffrn_radiation_wavelength 0.71073
_diffrn_reflns_av_R_equivalents 0.009
_diffrn_reflns_av_sigmaI/netI 0.0186
_diffrn_reflns_limit_h_max 12
_diffrn_reflns_limit_h_min -19
_diffrn_reflns_limit_k_max 18
_diffrn_reflns_limit_k_min -19
_diffrn_reflns_limit_l_max 17
_diffrn_reflns_limit_l_min -17
_diffrn_reflns_number 19700
_diffrn_reflns_theta_max 25.21
_diffrn_reflns_theta_min 1.97
_diffrn_standards_decay_% 3
_diffrn_standards_interval_time 166.7
_diffrn_standards_number 5
_exptl_absorpt_coefficient_mu 1.832
_exptl_absorpt_correction_T_max 0.88
_exptl_absorpt_correction_T_min 0.70
_exptl_absorpt_correction_type integration
_exptl_crystal_colour red
_exptl_crystal_density_diffrn 1.676
_exptl_crystal_description rod
_exptl_crystal_F_000 2016
_exptl_crystal_size_max 0.55
_exptl_crystal_size_mid 0.18
_exptl_crystal_size_min 0.07
_refine_diff_density_max 0.354
_refine_diff_density_min -0.385
_refine_ls_abs_structure_details 'Flack (1983)'
_refine_ls_abs_structure_Flack 0.00(3)
_refine_ls_extinction_method none
_refine_ls_goodness_of_fit_all 1.071
_refine_ls_goodness_of_fit_obs 1.052
_refine_ls_hydrogen_treatment 'see text'
_refine_ls_matrix_type full
_refine_ls_number_parameters 366
_refine_ls_number_reflns 16097
_refine_ls_number_restraints 0
_refine_ls_restrained_S_all 1.071
_refine_ls_restrained_S_obs 1.052
_refine_ls_R_factor_all 0.0299
_refine_ls_R_factor_obs 0.0281
_refine_ls_shift/esd_max 0.921
_refine_ls_shift/esd_mean 0.049
_refine_ls_structure_factor_coef Fsqd
_refine_ls_weighting_details 'w=1/[\s^2^(Fo^2^)+(0.0396P)^2^+5.5954P], where P=(Fo^2^+2Fc^2^)/3'
_refine_ls_weighting_scheme calc
_refine_ls_wR_factor_all 0.0779
_refine_ls_wR_factor_obs 0.0756
_reflns_number_observed 15725
_reflns_number_total 16097
_reflns_observed_criterion >2sigma(I)
_cod_data_source_file ab0375.cif
_cod_data_source_block 1
_cod_depositor_comments
;
The following automatic conversions were performed:

'_refine_ls_weighting_scheme' value 'calc
w=1/[\s^2^(Fo^2^)+(0.0396P)^2^+5.5954P], where P=(Fo^2^+2Fc^2^)/3'
was changed to 'calc'. New tag '_refine_ls_weighting_details' was
created. The value of the new tag was set to
'w=1/[\s^2^(Fo^2^)+(0.0396P)^2^+5.5954P], where P=(Fo^2^+2Fc^2^)/3'.

Automatic conversion script
Id: cif_fix_values 3143 2015-03-26 13:38:13Z robertas 
;
_cod_original_cell_volume 3849.3(13)
_cod_original_formula_sum 'Cr2 N10 O2 Cl5 H33'
_cod_database_code 2101906

loop_
_symmetry_equiv_pos_as_xyz
'x, y, z'
'x+1/2, -y+1/2, -z'
'-x, y+1/2, -z+1/2'
'-x+1/2, -y, z+1/2'

loop_
_atom_site_aniso_label
_atom_site_aniso_U_11
_atom_site_aniso_U_22
_atom_site_aniso_U_33
_atom_site_aniso_U_12
_atom_site_aniso_U_13
_atom_site_aniso_U_23
Cr1 0.0082(4) 0.0086(4) 0.0072(3) -0.0002(3) 0.0015(3) -0.0003(3)
O1 0.0120(14) 0.0081(15) 0.0118(11) -0.0007(7) 0.0008(11) 0.0049(12)
N11 0.0114(19) 0.012(2) 0.015(2) 0.0027(16) 0.0050(16) 0.0004(16)
N12 0.0136(18) 0.015(2) 0.0094(18) -0.0006(14) 0.0000(15) -0.0020(14)
N13 0.0098(19) 0.016(2) 0.011(2) -0.0006(16) 0.0023(15) -0.0002(17)
N14 0.024(2) 0.024(2) 0.0088(17) -0.0035(18) -0.0012(16) -0.0026(17)
N10 0.0183(19) 0.022(2) 0.0179(19) 0.0049(16) 0.0022(16) -0.0021(16)
Cr2 0.0068(3) 0.0090(4) 0.0052(4) 0.0001(2) 0.0002(3) -0.0007(3)
N22 0.0125(19) 0.017(2) 0.0132(19) 0.0034(16) -0.0021(15) 0.0001(16)
N21 0.017(2) 0.015(2) 0.007(2) -0.0005(17) 0.0008(15) 0.0017(16)
N24 0.0138(19) 0.019(2) 0.0108(18) -0.0032(17) 0.0028(16) 0.0021(16)
N23 0.0097(18) 0.016(2) 0.009(2) 0.0003(17) 0.0007(18) 0.0004(16)
N20 0.0171(19) 0.022(2) 0.025(2) 0.0038(14) 0.0057(18) 0.0019(16)
Cr4 0.0078(4) 0.0086(4) 0.0058(4) 0.0007(3) 0.0000(3) 0.0000(3)
O2 0.0157(15) 0.0077(15) 0.0058(10) 0.0021(8) 0.0040(11) 0.0027(10)
N41 0.011(2) 0.018(2) 0.0092(19) 0.0035(16) -0.0013(15) 0.0003(16)
N44 0.0113(17) 0.0127(18) 0.0106(18) -0.0025(15) 0.0002(14) -0.0012(14)
N43 0.015(2) 0.0109(19) 0.006(2) -0.0008(17) 0.0023(16) 0.0014(17)
N42 0.017(2) 0.018(2) 0.0112(18) 0.0021(16) -0.0035(15) 0.0034(16)
N40 0.0213(18) 0.0172(18) 0.0096(18) 0.0055(13) 0.0039(15) -0.0045(15)
Cr3 0.0084(3) 0.0106(4) 0.0060(4) 0.0018(2) 0.0015(3) 0.0005(3)
N31 0.021(2) 0.013(2) 0.014(2) 0.0017(17) 0.0031(18) 0.0060(16)
N32 0.0095(19) 0.023(2) 0.0110(17) 0.0001(16) 0.0034(14) -0.0014(15)
N33 0.0086(19) 0.022(2) 0.011(2) 0.0005(18) -0.0014(17) 0.0034(16)
N30 0.021(2) 0.032(2) 0.016(2) 0.0140(17) 0.0084(16) 0.0068(16)
N34 0.0167(19) 0.020(2) 0.0119(18) -0.0017(16) 0.0025(15) -0.0041(16)
Cl1 0.0144(5) 0.0221(6) 0.0115(5) -0.0024(4) -0.0007(5) -0.0013(5)
Cl2 0.0134(5) 0.0212(6) 0.0154(6) 0.0003(4) -0.0005(5) 0.0055(4)
Cl3 0.0231(5) 0.0160(6) 0.0143(6) 0.0001(4) -0.0026(5) -0.0015(5)
Cl4 0.0170(5) 0.0206(6) 0.0083(4) 0.0017(3) -0.0007(4) 0.0022(5)
Cl5 0.0192(5) 0.0151(5) 0.0150(4) 0.0026(3) 0.0036(4) 0.0003(4)
Cl6 0.0114(6) 0.0171(7) 0.0251(4) -0.0033(3) 0.0009(4) 0.0001(4)
Cl7 0.0139(5) 0.0153(5) 0.0154(4) -0.0007(3) 0.0004(4) -0.0022(5)
Cl8 0.0169(5) 0.0182(6) 0.0068(4) 0.0023(3) 0.0000(4) -0.0010(5)
Cl9 0.0178(5) 0.0160(6) 0.0167(4) -0.0031(3) -0.0003(4) 0.0017(4)
Cl10 0.0211(5) 0.0151(5) 0.0136(5) -0.0020(4) -0.0011(5) 0.0015(5)
O3 0.0257(18) 0.0188(18) 0.0210(13) 0.0037(9) -0.0016(14) 0.0067(15)
O4 0.0341(18) 0.033(2) 0.0279(14) -0.0070(9) -0.0041(15) 0.0101(15)

loop_
_atom_site_label
_atom_site_fract_x
_atom_site_fract_y
_atom_site_fract_z
_atom_site_U_iso_or_equiv
_atom_site_thermal_displace_type
_atom_site_calc_flag
_atom_site_refinement_flags
_atom_site_occupancy
_atom_site_type_symbol
Cr1 -0.49240(4) -0.07354(4) 0.12810(5) 0.00802(14) Uani d . 1 Cr
O1 -0.38882(15) -0.13921(16) 0.12005(15) 0.0106(4) Uani d . 1 O
H1O -0.3552 -0.0978 0.1150 0.016 Uiso d R 1 H
N11 -0.5352(3) -0.1443(3) 0.2345(3) 0.0128(9) Uani d . 1 N
H11A -0.5511 -0.1948 0.2136 0.019 Uiso calc R 1 H
H11B -0.5792 -0.1186 0.2607 0.019 Uiso calc R 1 H
H11C -0.4941 -0.1506 0.2762 0.019 Uiso calc R 1 H
N12 -0.5519(2) -0.1476(2) 0.0345(3) 0.0126(8) Uani d . 1 N
H12A -0.5975 -0.1209 0.0132 0.019 Uiso calc R 1 H
H12B -0.5675 -0.1958 0.0613 0.019 Uiso calc R 1 H
H12C -0.5170 -0.1587 -0.0123 0.019 Uiso calc R 1 H
N13 -0.4563(2) 0.0030(3) 0.0224(3) 0.0122(9) Uani d . 1 N
H13A -0.4478 0.0551 0.0438 0.018 Uiso calc R 1 H
H13B -0.4967 0.0040 -0.0206 0.018 Uiso calc R 1 H
H13C -0.4086 -0.0165 -0.0024 0.018 Uiso calc R 1 H
N14 -0.4338(2) 0.0044(3) 0.2196(3) 0.0187(10) Uani d . 1 N
H14A -0.4185 -0.0250 0.2694 0.028 Uiso calc R 1 H
H14B -0.4692 0.0455 0.2363 0.028 Uiso calc R 1 H
H14C -0.3881 0.0269 0.1932 0.028 Uiso calc R 1 H
N10 -0.5986(2) -0.0022(2) 0.1409(3) 0.0195(9) Uani d . 1 N
H10A -0.6431 -0.0314 0.1207 0.029 Uiso calc R 1 H
H10B -0.5931 0.0448 0.1076 0.029 Uiso calc R 1 H
H10C -0.6063 0.0113 0.2002 0.029 Uiso calc R 1 H
Cr2 -0.32262(4) -0.24190(4) 0.12140(5) 0.00702(16) Uani d . 1 Cr
N22 -0.3989(2) -0.2967(2) 0.0260(3) 0.0142(9) Uani d . 1 N
H22A -0.3749 -0.3440 0.0054 0.021 Uiso calc R 1 H
H22B -0.4067 -0.2612 -0.0211 0.021 Uiso calc R 1 H
H22C -0.4486 -0.3088 0.0517 0.021 Uiso calc R 1 H
N21 -0.3927(3) -0.2905(3) 0.2266(3) 0.0130(9) Uani d . 1 N
H21A -0.3649 -0.3333 0.2526 0.019 Uiso calc R 1 H
H21B -0.4420 -0.3090 0.2046 0.019 Uiso calc R 1 H
H21C -0.4020 -0.2505 0.2688 0.019 Uiso calc R 1 H
N24 -0.2424(2) -0.1928(2) 0.2166(2) 0.0146(9) Uani d . 1 N
H24A -0.1899 -0.1934 0.1942 0.022 Uiso calc R 1 H
H24B -0.2446 -0.2236 0.2681 0.022 Uiso calc R 1 H
H24C -0.2574 -0.1398 0.2292 0.022 Uiso calc R 1 H
N23 -0.2461(2) -0.1989(3) 0.0186(3) 0.0115(9) Uani d . 1 N
H23A -0.2435 -0.2372 -0.0265 0.017 Uiso calc R 1 H
H23B -0.1944 -0.1899 0.0410 0.017 Uiso calc R 1 H
H23C -0.2668 -0.1507 -0.0038 0.017 Uiso calc R 1 H
N20 -0.2511(2) -0.3482(2) 0.1209(2) 0.0213(9) Uani d . 1 N
H20A -0.2844 -0.3932 0.1277 0.032 Uiso calc R 1 H
H20B -0.2142 -0.3462 0.1673 0.032 Uiso calc R 1 H
H20C -0.2234 -0.3520 0.0674 0.032 Uiso calc R 1 H
Cr4 -0.48841(4) -0.07255(4) 0.61506(5) 0.00743(15) Uani d . 1 Cr
O2 -0.39936(17) -0.15596(16) 0.58992(13) 0.0097(5) Uani d . 1 O
H2O -0.3950 -0.1454 0.5267 0.015 Uiso d R 1 H
N41 -0.5409(2) -0.1481(3) 0.7139(3) 0.0126(9) Uani d . 1 N
H41A -0.5930 -0.1301 0.7265 0.019 Uiso calc R 1 H
H41B -0.5096 -0.1461 0.7650 0.019 Uiso calc R 1 H
H41C -0.5432 -0.2011 0.6932 0.019 Uiso calc R 1 H
N44 -0.5657(2) -0.1272(2) 0.5208(3) 0.0115(8) Uani d . 1 N
H44A -0.5777 -0.0902 0.4763 0.017 Uiso calc R 1 H
H44B -0.6134 -0.1434 0.5484 0.017 Uiso calc R 1 H
H44C -0.5401 -0.1721 0.4963 0.017 Uiso calc R 1 H
N43 -0.4430(2) 0.0083(3) 0.5171(2) 0.0107(9) Uani d . 1 N
H43A -0.4379 0.0598 0.5413 0.016 Uiso calc R 1 H
H43B -0.4787 0.0100 0.4694 0.016 Uiso calc R 1 H
H43C -0.3927 -0.0097 0.4977 0.016 Uiso calc R 1 H
N42 -0.4165(2) -0.0092(2) 0.7061(2) 0.0155(8) Uani d . 1 N
H42A -0.4184 -0.0350 0.7608 0.023 Uiso calc R 1 H
H42B -0.4359 0.0434 0.7120 0.023 Uiso calc R 1 H
H42C -0.3633 -0.0078 0.6860 0.023 Uiso calc R 1 H
N40 -0.5797(2) 0.0138(2) 0.6434(3) 0.0161(8) Uani d . 1 N
H40A -0.6227 0.0069 0.6043 0.024 Uiso calc R 1 H
H40B -0.5586 0.0657 0.6370 0.024 Uiso calc R 1 H
H40C -0.5978 0.0067 0.7012 0.024 Uiso calc R 1 H
Cr3 -0.31839(4) -0.24191(4) 0.62386(5) 0.00834(15) Uani d . 1 Cr
N31 -0.3949(3) -0.2907(3) 0.7236(3) 0.0159(10) Uani d . 1 N
H31A -0.4105 -0.2497 0.7623 0.024 Uiso calc R 1 H
H31B -0.3670 -0.3305 0.7548 0.024 Uiso calc R 1 H
H31C -0.4406 -0.3133 0.6974 0.024 Uiso calc R 1 H
N32 -0.2589(2) -0.1654(3) 0.7166(2) 0.0145(8) Uani d . 1 N
H32A -0.2102 -0.1890 0.7337 0.022 Uiso calc R 1 H
H32B -0.2917 -0.1585 0.7662 0.022 Uiso calc R 1 H
H32C -0.2488 -0.1154 0.6907 0.022 Uiso calc R 1 H
N33 -0.2371(2) -0.1972(3) 0.5269(3) 0.0139(10) Uani d . 1 N
H33A -0.2482 -0.2215 0.4726 0.021 Uiso calc R 1 H
H33B -0.1843 -0.2090 0.5437 0.021 Uiso calc R 1 H
H33C -0.2433 -0.1415 0.5218 0.021 Uiso calc R 1 H
N30 -0.2332(2) -0.3346(2) 0.6582(2) 0.0229(10) Uani d . 1 N
H30A -0.2544 -0.3849 0.6432 0.034 Uiso calc R 1 H
H30B -0.2231 -0.3329 0.7188 0.034 Uiso calc R 1 H
H30C -0.1851 -0.3262 0.6274 0.034 Uiso calc R 1 H
N34 -0.3683(2) -0.3219(2) 0.5289(3) 0.0162(9) Uani d . 1 N
H34A -0.3893 -0.3672 0.5574 0.024 Uiso calc R 1 H
H34B -0.3281 -0.3379 0.4894 0.024 Uiso calc R 1 H
H34C -0.4095 -0.2958 0.4980 0.024 Uiso calc R 1 H
Cl1 0.23827(6) 0.14383(7) 0.13817(8) 0.0160(2) Uani d . 1 Cl
Cl2 0.25187(6) 0.13453(7) 0.61968(7) 0.0167(2) Uani d . 1 Cl
Cl3 0.39154(7) 0.00186(6) 0.86646(9) 0.0178(3) Uani d . 1 Cl
Cl4 0.87511(6) 0.13401(7) 0.87958(5) 0.01530(18) Uani d . 1 Cl
Cl5 0.54484(6) 0.19640(6) 0.09484(6) 0.01643(19) Uani d . 1 Cl
Cl6 -0.25811(5) -0.00196(5) 0.08677(5) 0.01787(16) Uani d . 1 Cl
Cl7 0.05567(6) 0.31394(6) 0.36973(7) 0.01487(17) Uani d . 1 Cl
Cl8 0.89180(6) 0.13385(7) 0.37824(5) 0.01395(17) Uani d . 1 Cl
Cl9 0.41689(6) 0.67628(7) 0.14542(6) 0.01681(19) Uani d . 1 Cl
Cl10 0.60776(7) 0.50920(6) 0.13465(9) 0.0166(2) Uani d . 1 Cl
O3 0.56290(18) 0.18023(19) 0.87604(17) 0.0218(6) Uani d . 1 O
H1 0.5989 0.1435 0.8713 0.033 Uiso d R 1 H
O4 0.69496(16) 0.05522(17) 0.85920(17) 0.0315(6) Uani d . 1 O
H2 0.7602 0.0656 0.8727 0.047 Uiso d R 1 H
H3 0.6802 -0.0024 0.8706 0.047 Uiso d R 1 H

loop_
_atom_type_symbol
_atom_type_description
_atom_type_scat_dispersion_real
_atom_type_scat_dispersion_imag
_atom_type_scat_source
O O 0.0106 0.0060 'International Tables Vol C Tables 4.2.6.8 and 6.1.1.4'
Cl Cl 0.1484 0.1585 'International Tables Vol C Tables 4.2.6.8 and 6.1.1.4'
Cr Cr 0.3209 0.6236 'International Tables Vol C Tables 4.2.6.8 and 6.1.1.4'
N N 0.0061 0.0033 'International Tables Vol C Tables 4.2.6.8 and 6.1.1.4'
H H 0.0000 0.0000 'International Tables Vol C Tables 4.2.6.8 and 6.1.1.4'

loop_
_geom_angle_atom_site_label_1
_geom_angle_atom_site_label_2
_geom_angle_atom_site_label_3
_geom_angle
_geom_angle_publ_flag
O1 Cr1 N11 91.82(13) yes
O1 Cr1 N12 92.44(12) yes
N11 Cr1 N12 91.87(15) yes
O1 Cr1 N14 88.81(13) yes
N11 Cr1 N14 89.62(17) yes
N12 Cr1 N14 178.02(16) yes
O1 Cr1 N13 92.11(13) yes
N11 Cr1 N13 176.04(15) yes
N12 Cr1 N13 88.45(15) yes
N14 Cr1 N13 89.97(17) yes
O1 Cr1 N10 177.65(13) yes
N11 Cr1 N10 87.78(16) yes
N12 Cr1 N10 89.89(15) yes
N14 Cr1 N10 88.87(16) yes
N13 Cr1 N10 88.27(16) yes
Cr2 O1 Cr1 154.88(10) yes
O1 Cr2 N24 91.35(12) yes
O1 Cr2 N22 91.72(12) yes
N24 Cr2 N22 176.92(15) yes
O1 Cr2 N20 178.64(13) yes
N24 Cr2 N20 88.37(15) yes
N22 Cr2 N20 88.56(15) yes
O1 Cr2 N23 91.95(14) yes
N24 Cr2 N23 89.72(15) yes
N22 Cr2 N23 90.00(15) yes
N20 Cr2 N23 86.72(16) yes
O1 Cr2 N21 91.73(13) yes
N24 Cr2 N21 88.78(15) yes
N22 Cr2 N21 91.30(15) yes
N20 Cr2 N21 89.60(16) yes
N23 Cr2 N21 176.06(16) yes
O2 Cr4 N42 92.92(12) yes
O2 Cr4 N44 91.23(11) yes
N42 Cr4 N44 175.23(15) yes
O2 Cr4 N40 179.00(13) yes
N42 Cr4 N40 86.24(15) yes
N44 Cr4 N40 89.63(14) yes
O2 Cr4 N41 91.60(13) yes
N42 Cr4 N41 93.68(16) yes
N44 Cr4 N41 88.55(16) yes
N40 Cr4 N41 87.91(16) yes
O2 Cr4 N43 92.32(13) yes
N42 Cr4 N43 86.73(16) yes
N44 Cr4 N43 90.76(15) yes
N40 Cr4 N43 88.18(16) yes
N41 Cr4 N43 176.04(14) yes
Cr3 O2 Cr4 154.38(11) yes
O2 Cr3 N34 90.54(11) yes
O2 Cr3 N33 89.95(13) yes
N34 Cr3 N33 89.79(16) yes
O2 Cr3 N31 93.04(13) yes
N34 Cr3 N31 90.65(17) yes
N33 Cr3 N31 176.98(16) yes
O2 Cr3 N32 93.17(13) yes
N34 Cr3 N32 175.37(14) yes
N33 Cr3 N32 87.45(16) yes
N31 Cr3 N32 91.91(16) yes
O2 Cr3 N30 179.00(13) yes
N34 Cr3 N30 88.46(15) yes
N33 Cr3 N30 90.00(16) yes
N31 Cr3 N30 87.02(16) yes
N32 Cr3 N30 87.83(16) yes

loop_
_geom_bond_atom_site_label_1
_geom_bond_atom_site_label_2
_geom_bond_distance
_geom_bond_publ_flag
Cr1 O1 1.985(3) yes
Cr1 N11 2.062(4) yes
Cr1 N12 2.066(4) yes
Cr1 N14 2.076(4) yes
Cr1 N13 2.076(4) yes
Cr1 N10 2.077(3) yes
O1 Cr2 1.975(3) yes
Cr2 N24 2.070(4) yes
Cr2 N22 2.070(4) yes
Cr2 N20 2.071(3) yes
Cr2 N23 2.078(4) yes
Cr2 N21 2.077(4) yes
Cr4 O2 2.006(3) yes
Cr4 N42 2.051(4) yes
Cr4 N44 2.069(4) yes
Cr4 N40 2.073(3) yes
Cr4 N41 2.083(4) yes
Cr4 N43 2.082(4) yes
O2 Cr3 1.973(3) yes
Cr3 N34 2.072(4) yes
Cr3 N33 2.073(4) yes
Cr3 N31 2.078(4) yes
Cr3 N32 2.080(4) yes
Cr3 N30 2.096(3) yes
